data_4308236
loop_
_publ_author_name
'Samuel A. Delp'
'Colleen Munro-Leighton'
'Laurel A. Goj'
'Magaly A. Ram\'irez'
'T. Brent Gunnoe'
'Jeffrey L. Petersen'
'Paul D. Boyle'

_publ_contact_author_address
;Department of Chemistry
North Carolina State University
Raleigh, NC  27695-8204
;
_publ_contact_author_email brent_gunnoe@ncsu.edu
_publ_contact_author_fax '(919) 515-8909'
_publ_contact_author_name 'T. Brent Gunnoe'
_publ_contact_author_phone '(919) 513-3704'
_publ_section_title
;
Addition of S-H Bonds across Electron-Deficient Olefins Catalyzed by
Well-Defined Copper(I) Thiolate Complexes
;
_journal_name_full 'Inorganic Chemistry'
_journal_page_first 2365
_journal_page_last 2367
_journal_paper_doi 10.1021/ic070268s
_journal_volume 46
_journal_year 2007
_chemical_formula_sum 'C36.5 H45 Cu N2 S'
_chemical_formula_weight 607.35
_chemical_name_common (IPr)Cu(SPh)
_space_group_IT_number 2
_symmetry_cell_setting triclinic
_symmetry_Int_Tables_number 2
_symmetry_space_group_name_Hall '-P 1'
_symmetry_space_group_name_H-M 'P -1'
_atom_sites_solution_hydrogens geom
_atom_sites_solution_primary direct
_atom_sites_solution_secondary difmap
_audit_creation_method SHELXL-97
_cell_angle_alpha 82.2850(10)
_cell_angle_beta 83.3210(10)
_cell_angle_gamma 89.6630(10)
_cell_formula_units_Z 4
_cell_length_a 9.8888(5)
_cell_length_b 17.0894(10)
_cell_length_c 20.8855(12)
_cell_measurement_temperature 295(2)
_cell_volume 3473.7(3)
_computing_structure_refinement 'SHELXL-97 (Sheldrick, 1997)'
_computing_structure_solution 'SHELXS-97 (Sheldrick, 1990)'
_diffrn_ambient_temperature 295(2)
_diffrn_measured_fraction_theta_full 0.972
_diffrn_measured_fraction_theta_max 0.972
_diffrn_radiation_monochromator graphite
_diffrn_radiation_type MoK\a
_diffrn_radiation_wavelength 0.71073
_diffrn_reflns_av_R_equivalents 0.0333
_diffrn_reflns_av_sigmaI/netI 0.0802
_diffrn_reflns_limit_h_max 12
_diffrn_reflns_limit_h_min -11
_diffrn_reflns_limit_k_max 22
_diffrn_reflns_limit_k_min -21
_diffrn_reflns_limit_l_max 26
_diffrn_reflns_limit_l_min -27
_diffrn_reflns_number 25052
_diffrn_reflns_theta_full 27.52
_diffrn_reflns_theta_max 27.52
_diffrn_reflns_theta_min 1.20
_diffrn_source 'fine-focus sealed tube'
_exptl_absorpt_coefficient_mu 0.714
_exptl_absorpt_correction_type empirical
_exptl_absorpt_process_details SADABS
_exptl_crystal_colour colorless
_exptl_crystal_density_diffrn 1.161
_exptl_crystal_density_method 'not measured'
_exptl_crystal_F_000 1292
_exptl_crystal_size_max 0.44
_exptl_crystal_size_mid 0.32
_exptl_crystal_size_min 0.16
_refine_diff_density_max 0.300
_refine_diff_density_min -0.194
_refine_diff_density_rms 0.047
_refine_ls_extinction_method none
_refine_ls_goodness_of_fit_ref 0.890
_refine_ls_hydrogen_treatment riding
_refine_ls_matrix_type full
_refine_ls_number_parameters 683
_refine_ls_number_reflns 15530
_refine_ls_number_restraints 0
_refine_ls_restrained_S_all 0.890
_refine_ls_R_factor_all 0.0998
_refine_ls_R_factor_gt 0.0509
_refine_ls_shift/su_max 0.057
_refine_ls_shift/su_mean 0.003
_refine_ls_structure_factor_coef Fsqd
_refine_ls_weighting_details 'calc w=1/[\s^2^(Fo^2^)+(0.0653P)^2^+0.0000P] where P=(Fo^2^+2Fc^2^)/3'
_refine_ls_weighting_scheme calc
_refine_ls_wR_factor_gt 0.1247
_refine_ls_wR_factor_ref 0.1398
_reflns_number_gt 8239
_reflns_number_total 15530
_reflns_threshold_expression >2sigma(I)
_cod_duplicate_entry 4308231
_cod_data_source_file ic070268ssi20070210_073532_2.cif
_cod_data_source_block (IPr)Cu(SPh)
_cod_original_formula_sum 'C36.50 H45 Cu N2 S'
_cod_database_code 4308236

loop_
_symmetry_equiv_pos_as_xyz
'x, y, z'
'-x, -y, -z'

loop_
_atom_site_label
_atom_site_type_symbol
_atom_site_fract_x
_atom_site_fract_y
_atom_site_fract_z
_atom_site_U_iso_or_equiv
_atom_site_adp_type
_atom_site_occupancy
_atom_site_symmetry_multiplicity
_atom_site_calc_flag
_atom_site_refinement_flags
_atom_site_disorder_assembly
_atom_site_disorder_group
Cu1 Cu 0.256239(18) 0.341327(13) 0.747199(12) 0.05900(7) Uani 1 1 d . . .
Cu2 Cu 1.125880(18) 0.838092(13) 0.744209(12) 0.05916(7) Uani 1 1 d . . .
S1 S 0.03979(4) 0.33682(4) 0.74859(3) 0.08483(19) Uani 1 1 d . . .
S2 S 1.34225(4) 0.83134(4) 0.74061(3) 0.08420(19) Uani 1 1 d . . .
N1 N 0.51703(12) 0.40902(8) 0.76342(7) 0.0511(4) Uani 1 1 d . . .
N2 N 0.54624(12) 0.29932(8) 0.72442(7) 0.0514(4) Uani 1 1 d . . .
N3 N 0.84503(12) 0.79865(8) 0.72752(7) 0.0511(4) Uani 1 1 d . . .
N4 N 0.85887(12) 0.90928(8) 0.76379(7) 0.0520(4) Uani 1 1 d . . .
C1 C 0.44794(15) 0.34859(10) 0.74505(8) 0.0492(4) Uani 1 1 d . . .
C2 C 0.65575(15) 0.39664(11) 0.75363(9) 0.0612(5) Uani 1 1 d . . .
H2 H 0.7238 0.4297 0.7624 0.073 Uiso 1 1 calc R . .
C3 C 0.67389(15) 0.32888(11) 0.72942(9) 0.0595(5) Uani 1 1 d . . .
H3 H 0.7569 0.3056 0.7180 0.071 Uiso 1 1 calc R . .
C4 C 0.45006(15) 0.47265(10) 0.79250(9) 0.0544(5) Uani 1 1 d . . .
C5 C 0.41510(17) 0.46232(11) 0.85974(9) 0.0611(5) Uani 1 1 d . . .
C6 C 0.34907(19) 0.52390(12) 0.88583(11) 0.0781(6) Uani 1 1 d . . .
H6 H 0.3252 0.5194 0.9306 0.094 Uiso 1 1 calc R . .
C7 C 0.3178(2) 0.59112(13) 0.84813(12) 0.0872(7) Uani 1 1 d . . .
H7 H 0.2718 0.6312 0.8673 0.105 Uiso 1 1 calc R . .
C8 C 0.3534(2) 0.60045(12) 0.78205(13) 0.0847(7) Uani 1 1 d . . .
H8 H 0.3319 0.6471 0.7570 0.102 Uiso 1 1 calc R . .
C9 C 0.42133(17) 0.54093(11) 0.75187(10) 0.0655(6) Uani 1 1 d . . .
C10 C 0.4490(2) 0.38804(13) 0.90291(10) 0.0742(6) Uani 1 1 d . . .
H10 H 0.4948 0.3521 0.8747 0.089 Uiso 1 1 calc R . .
C11 C 0.5459(2) 0.40498(16) 0.95009(14) 0.1248(11) Uani 1 1 d . . .
H11A H 0.6271 0.4295 0.9265 0.187 Uiso 1 1 calc R . .
H11B H 0.5687 0.3564 0.9751 0.187 Uiso 1 1 calc R . .
H11C H 0.5034 0.4398 0.9787 0.187 Uiso 1 1 calc R . .
C12 C 0.3227(3) 0.34548(17) 0.93976(14) 0.1239(11) Uani 1 1 d . . .
H12A H 0.2745 0.3797 0.9672 0.186 Uiso 1 1 calc R . .
H12B H 0.3493 0.2987 0.9660 0.186 Uiso 1 1 calc R . .
H12C H 0.2647 0.3312 0.9093 0.186 Uiso 1 1 calc R . .
C13 C 0.4622(2) 0.55102(13) 0.67919(11) 0.0821(7) Uani 1 1 d . . .
H13 H 0.5146 0.5046 0.6688 0.099 Uiso 1 1 calc R . .
C14 C 0.5516(3) 0.62381(16) 0.65578(14) 0.1189(10) Uani 1 1 d . . .
H14A H 0.4987 0.6705 0.6602 0.178 Uiso 1 1 calc R . .
H14B H 0.5864 0.6235 0.6109 0.178 Uiso 1 1 calc R . .
H14C H 0.6261 0.6233 0.6815 0.178 Uiso 1 1 calc R . .
C15 C 0.3377(3) 0.5558(2) 0.64199(14) 0.1539(13) Uani 1 1 d . . .
H15A H 0.2802 0.5104 0.6570 0.231 Uiso 1 1 calc R . .
H15B H 0.3665 0.5571 0.5963 0.231 Uiso 1 1 calc R . .
H15C H 0.2879 0.6028 0.6492 0.231 Uiso 1 1 calc R . .
C16 C 0.51757(15) 0.22259(11) 0.70660(9) 0.0587(5) Uani 1 1 d . . .
C17 C 0.50345(18) 0.15849(12) 0.75612(11) 0.0714(6) Uani 1 1 d . . .
C18 C 0.4707(2) 0.08650(14) 0.73829(14) 0.0962(8) Uani 1 1 d . . .
H18 H 0.4592 0.0425 0.7699 0.115 Uiso 1 1 calc R . .
C19 C 0.4549(2) 0.07842(15) 0.67537(15) 0.1087(9) Uani 1 1 d . . .
H19 H 0.4325 0.0293 0.6648 0.130 Uiso 1 1 calc R . .
C20 C 0.4715(2) 0.14085(15) 0.62875(12) 0.1004(8) Uani 1 1 d . . .
H20 H 0.4608 0.1340 0.5862 0.120 Uiso 1 1 calc R . .
C21 C 0.50434(19) 0.21614(13) 0.64240(10) 0.0750(6) Uani 1 1 d . . .
C22 C 0.5203(2) 0.16595(13) 0.82497(11) 0.0844(7) Uani 1 1 d . . .
H22 H 0.5550 0.2194 0.8258 0.101 Uiso 1 1 calc R . .
C23 C 0.6237(3) 0.10841(17) 0.85209(14) 0.1303(11) Uani 1 1 d . . .
H23A H 0.5882 0.0555 0.8565 0.195 Uiso 1 1 calc R . .
H23B H 0.6414 0.1206 0.8939 0.195 Uiso 1 1 calc R . .
H23C H 0.7067 0.1127 0.8230 0.195 Uiso 1 1 calc R . .
C24 C 0.3840(3) 0.15765(19) 0.86719(14) 0.1407(13) Uani 1 1 d . . .
H24A H 0.3160 0.1860 0.8444 0.211 Uiso 1 1 calc R . .
H24B H 0.3912 0.1789 0.9070 0.211 Uiso 1 1 calc R . .
H24C H 0.3586 0.1028 0.8769 0.211 Uiso 1 1 calc R . .
C25 C 0.5239(3) 0.28585(16) 0.58991(11) 0.1055(9) Uani 1 1 d . . .
H25 H 0.5618 0.3291 0.6089 0.127 Uiso 1 1 calc R . .
C26 C 0.6232(4) 0.2708(2) 0.53190(15) 0.1696(16) Uani 1 1 d . . .
H26A H 0.7082 0.2533 0.5465 0.254 Uiso 1 1 calc R . .
H26B H 0.6377 0.3187 0.5021 0.254 Uiso 1 1 calc R . .
H26C H 0.5864 0.2309 0.5104 0.254 Uiso 1 1 calc R . .
C27 C 0.3851(4) 0.3136(3) 0.56838(18) 0.2132(19) Uani 1 1 d . . .
H27A H 0.3219 0.3187 0.6061 0.320 Uiso 1 1 calc R . .
H27B H 0.3507 0.2755 0.5443 0.320 Uiso 1 1 calc R . .
H27C H 0.3965 0.3637 0.5413 0.320 Uiso 1 1 calc R . .
C28 C -0.01243(16) 0.34672(13) 0.83152(11) 0.0775(7) Uani 1 1 d . . .
C29 C 0.0262(2) 0.40980(15) 0.85918(13) 0.0985(8) Uani 1 1 d . . .
H29 H 0.0820 0.4490 0.8345 0.118 Uiso 1 1 calc R . .
C30 C -0.0169(3) 0.4158(2) 0.92311(15) 0.1373(12) Uani 1 1 d . . .
H30 H 0.0109 0.4591 0.9410 0.165 Uiso 1 1 calc R . .
C31 C -0.0977(3) 0.3610(2) 0.96060(16) 0.1571(15) Uani 1 1 d . . .
H31 H -0.1257 0.3662 1.0039 0.189 Uiso 1 1 calc R . .
C32 C -0.1382(3) 0.2975(2) 0.93423(18) 0.1453(14) Uani 1 1 d . . .
H32 H -0.1932 0.2588 0.9601 0.174 Uiso 1 1 calc R . .
C33 C -0.0975(2) 0.28937(16) 0.86776(15) 0.1097(10) Uani 1 1 d . . .
H33 H -0.1274 0.2469 0.8494 0.132 Uiso 1 1 calc R . .
C34 C 0.93554(15) 0.84734(10) 0.74602(8) 0.0491(4) Uani 1 1 d . . .
C35 C 0.71486(16) 0.82921(11) 0.73270(9) 0.0620(5) Uani 1 1 d . . .
H35 H 0.6366 0.8064 0.7222 0.074 Uiso 1 1 calc R . .
C36 C 0.72397(16) 0.89780(12) 0.75569(9) 0.0621(5) Uani 1 1 d . . .
H36 H 0.6525 0.9318 0.7647 0.074 Uiso 1 1 calc R . .
C37 C 0.88053(15) 0.72104(11) 0.71036(9) 0.0591(5) Uani 1 1 d . . .
C38 C 0.92268(19) 0.71389(13) 0.64526(11) 0.0748(6) Uani 1 1 d . . .
C39 C 0.9604(2) 0.63760(14) 0.63179(12) 0.0963(8) Uani 1 1 d . . .
H39 H 0.9893 0.6300 0.5891 0.116 Uiso 1 1 calc R . .
C40 C 0.9558(2) 0.57530(15) 0.67913(14) 0.1045(9) Uani 1 1 d . . .
H40 H 0.9816 0.5258 0.6686 0.125 Uiso 1 1 calc R . .
C41 C 0.9136(2) 0.58416(13) 0.74240(13) 0.0881(7) Uani 1 1 d . . .
H41 H 0.9115 0.5405 0.7743 0.106 Uiso 1 1 calc R . .
C42 C 0.87363(17) 0.65737(11) 0.76016(10) 0.0665(6) Uani 1 1 d . . .
C43 C 0.9276(2) 0.78382(15) 0.59260(11) 0.0967(8) Uani 1 1 d . . .
H43 H 0.8812 0.8275 0.6118 0.116 Uiso 1 1 calc R . .
C44 C 1.0763(3) 0.8105(2) 0.56970(18) 0.1950(18) Uani 1 1 d . . .
H44A H 1.1240 0.8129 0.6069 0.293 Uiso 1 1 calc R . .
H44B H 1.0773 0.8617 0.5444 0.293 Uiso 1 1 calc R . .
H44C H 1.1201 0.7734 0.5436 0.293 Uiso 1 1 calc R . .
C45 C 0.8534(4) 0.7682(2) 0.53560(14) 0.1556(14) Uani 1 1 d . . .
H45A H 0.8959 0.7252 0.5160 0.233 Uiso 1 1 calc R . .
H45B H 0.8575 0.8147 0.5040 0.233 Uiso 1 1 calc R . .
H45C H 0.7600 0.7549 0.5509 0.233 Uiso 1 1 calc R . .
C46 C 0.8279(2) 0.66637(13) 0.82990(10) 0.0750(6) Uani 1 1 d . . .
H46 H 0.7937 0.7201 0.8311 0.090 Uiso 1 1 calc R . .
C47 C 0.7122(3) 0.60902(17) 0.85881(14) 0.1179(10) Uani 1 1 d . . .
H47A H 0.6389 0.6159 0.8322 0.177 Uiso 1 1 calc R . .
H47B H 0.6803 0.6193 0.9020 0.177 Uiso 1 1 calc R . .
H47C H 0.7446 0.5558 0.8603 0.177 Uiso 1 1 calc R . .
C48 C 0.9464(3) 0.65599(17) 0.87072(13) 0.1189(10) Uani 1 1 d . . .
H48A H 0.9732 0.6016 0.8756 0.178 Uiso 1 1 calc R . .
H48B H 0.9188 0.6713 0.9128 0.178 Uiso 1 1 calc R . .
H48C H 1.0217 0.6884 0.8495 0.178 Uiso 1 1 calc R . .
C49 C 0.91502(16) 0.97399(10) 0.78971(10) 0.0587(5) Uani 1 1 d . . .
C50 C 0.96156(18) 1.04043(12) 0.74653(11) 0.0737(7) Uani 1 1 d . . .
C51 C 1.0199(2) 1.10135(13) 0.77274(14) 0.0980(9) Uani 1 1 d . . .
H51 H 1.0533 1.1465 0.7457 0.118 Uiso 1 1 calc R . .
C52 C 1.0280(2) 1.09472(14) 0.83807(15) 0.1082(9) Uani 1 1 d . . .
H52 H 1.0684 1.1353 0.8548 0.130 Uiso 1 1 calc R . .
C53 C 0.9772(2) 1.02878(13) 0.88012(13) 0.0962(8) Uani 1 1 d . . .
H53 H 0.9827 1.0264 0.9245 0.115 Uiso 1 1 calc R . .
C54 C 0.91939(19) 0.96749(12) 0.85697(10) 0.0709(6) Uani 1 1 d . . .
C55 C 0.9515(2) 1.04713(14) 0.67446(12) 0.0912(8) Uani 1 1 d . . .
H55 H 0.9013 1.0008 0.6664 0.109 Uiso 1 1 calc R . .
C56 C 1.0924(3) 1.0478(2) 0.63527(16) 0.1610(15) Uani 1 1 d . . .
H56A H 1.1409 1.0950 0.6397 0.241 Uiso 1 1 calc R . .
H56B H 1.0824 1.0466 0.5902 0.241 Uiso 1 1 calc R . .
H56C H 1.1422 1.0024 0.6513 0.241 Uiso 1 1 calc R . .
C57 C 0.8733(3) 1.12126(18) 0.65040(15) 0.1371(13) Uani 1 1 d . . .
H57A H 0.7875 1.1226 0.6770 0.206 Uiso 1 1 calc R . .
H57B H 0.8578 1.1200 0.6060 0.206 Uiso 1 1 calc R . .
H57C H 0.9257 1.1675 0.6532 0.206 Uiso 1 1 calc R . .
C58 C 0.8642(2) 0.89601(14) 0.90311(10) 0.0842(7) Uani 1 1 d . . .
H58 H 0.8202 0.8612 0.8778 0.101 Uiso 1 1 calc R . .
C59 C 0.9743(3) 0.84945(19) 0.93521(18) 0.1551(14) Uani 1 1 d . . .
H59A H 1.0206 0.8827 0.9594 0.233 Uiso 1 1 calc R . .
H59B H 1.0382 0.8310 0.9025 0.233 Uiso 1 1 calc R . .
H59C H 0.9340 0.8051 0.9641 0.233 Uiso 1 1 calc R . .
C60 C 0.7573(3) 0.9190(2) 0.95569(15) 0.1539(14) Uani 1 1 d . . .
H60A H 0.7285 0.8729 0.9857 0.231 Uiso 1 1 calc R . .
H60B H 0.6804 0.9415 0.9360 0.231 Uiso 1 1 calc R . .
H60C H 0.7955 0.9570 0.9785 0.231 Uiso 1 1 calc R . .
C61 C 1.36100(17) 0.84597(12) 0.82080(11) 0.0747(7) Uani 1 1 d . . .
C62 C 1.4367(2) 0.79355(16) 0.85787(14) 0.1109(10) Uani 1 1 d . . .
H62 H 1.4752 0.7495 0.8415 0.133 Uiso 1 1 calc R . .
C63 C 1.4545(3) 0.8085(2) 0.92204(18) 0.1620(15) Uani 1 1 d . . .
H63 H 1.5064 0.7746 0.9478 0.194 Uiso 1 1 calc R . .
C64 C 1.3946(4) 0.8732(3) 0.94555(17) 0.1736(18) Uani 1 1 d . . .
H64 H 1.4037 0.8817 0.9879 0.208 Uiso 1 1 calc R . .
C65 C 1.3238(3) 0.9239(2) 0.90876(16) 0.1456(13) Uani 1 1 d . . .
H65 H 1.2862 0.9681 0.9253 0.175 Uiso 1 1 calc R . .
C66 C 1.3058(2) 0.91178(15) 0.84727(13) 0.0949(8) Uani 1 1 d . . .
H66 H 1.2559 0.9479 0.8224 0.114 Uiso 1 1 calc R . .

loop_
_atom_site_aniso_label
_atom_site_aniso_U_11
_atom_site_aniso_U_22
_atom_site_aniso_U_33
_atom_site_aniso_U_23
_atom_site_aniso_U_13
_atom_site_aniso_U_12
Cu1 0.04327(9) 0.06233(14) 0.07409(15) -0.01416(12) -0.01234(10) -0.00005(9)
Cu2 0.04342(9) 0.06272(14) 0.07278(15) -0.01518(12) -0.00572(10) 0.00011(9)
S1 0.0467(2) 0.1069(4) 0.1044(4) -0.0180(4) -0.0184(2) -0.0065(2)
S2 0.0464(2) 0.1089(4) 0.1002(4) -0.0249(4) -0.0084(2) 0.0082(3)
N1 0.0443(6) 0.0561(8) 0.0548(8) -0.0123(7) -0.0086(6) 0.0001(6)
N2 0.0466(6) 0.0590(8) 0.0508(8) -0.0142(7) -0.0074(6) 0.0039(6)
N3 0.0440(6) 0.0580(8) 0.0528(8) -0.0125(7) -0.0060(6) -0.0006(6)
N4 0.0481(6) 0.0543(8) 0.0551(9) -0.0139(7) -0.0053(6) -0.0002(6)
C1 0.0482(7) 0.0561(10) 0.0446(10) -0.0101(8) -0.0069(7) 0.0033(7)
C2 0.0434(7) 0.0719(12) 0.0704(12) -0.0121(10) -0.0116(8) -0.0080(8)
C3 0.0435(7) 0.0754(12) 0.0601(11) -0.0130(10) -0.0040(8) 0.0019(8)
C4 0.0496(7) 0.0500(10) 0.0660(12) -0.0139(9) -0.0098(8) -0.0012(7)
C5 0.0628(9) 0.0597(11) 0.0631(12) -0.0170(10) -0.0065(9) 0.0018(9)
C6 0.0820(12) 0.0740(13) 0.0826(15) -0.0271(12) -0.0080(11) 0.0045(11)
C7 0.0766(11) 0.0705(13) 0.1204(19) -0.0374(13) -0.0081(13) 0.0099(11)
C8 0.0826(12) 0.0522(12) 0.1221(19) -0.0087(13) -0.0273(13) 0.0089(10)
C9 0.0643(9) 0.0590(11) 0.0761(13) -0.0088(10) -0.0198(9) -0.0005(9)
C10 0.0873(12) 0.0786(14) 0.0558(12) -0.0095(11) -0.0054(10) 0.0123(11)
C11 0.1107(15) 0.113(2) 0.155(2) 0.006(2) -0.0642(16) 0.0048(16)
C12 0.1107(17) 0.129(2) 0.120(2) 0.0411(19) -0.0289(16) -0.0205(16)
C13 0.0950(13) 0.0740(14) 0.0760(15) 0.0067(12) -0.0239(12) 0.0014(12)
C14 0.1079(17) 0.126(2) 0.116(2) 0.0056(19) -0.0087(16) -0.0322(16)
C15 0.1365(19) 0.212(3) 0.111(2) 0.030(2) -0.0620(17) -0.059(2)
C16 0.0477(7) 0.0655(11) 0.0687(12) -0.0281(9) -0.0100(8) 0.0070(8)
C17 0.0627(9) 0.0637(12) 0.0868(15) -0.0158(11) 0.0024(10) 0.0052(9)
C18 0.0896(14) 0.0710(14) 0.126(2) -0.0251(15) 0.0084(14) -0.0020(12)
C19 0.1026(16) 0.0856(15) 0.149(2) -0.0584(16) -0.0109(16) 0.0007(14)
C20 0.1024(14) 0.1140(17) 0.1046(16) -0.0675(14) -0.0357(13) 0.0174(14)
C21 0.0734(10) 0.0869(14) 0.0738(13) -0.0330(11) -0.0212(10) 0.0193(10)
C22 0.1070(15) 0.0723(14) 0.0696(15) -0.0085(12) 0.0064(13) -0.0012(12)
C23 0.149(2) 0.131(2) 0.114(2) -0.016(2) -0.0337(18) 0.0442(19)
C24 0.143(2) 0.156(3) 0.108(2) -0.017(2) 0.0458(19) 0.007(2)
C25 0.1409(18) 0.1180(19) 0.0669(15) -0.0289(14) -0.0336(14) 0.0371(16)
C26 0.230(4) 0.176(3) 0.092(2) -0.019(2) 0.028(2) 0.050(3)
C27 0.200(3) 0.291(5) 0.153(3) 0.004(3) -0.081(2) 0.102(3)
C28 0.0461(8) 0.0805(14) 0.1045(17) -0.0017(13) -0.0158(10) 0.0123(9)
C29 0.0820(13) 0.1091(19) 0.1101(19) -0.0240(16) -0.0251(13) 0.0084(13)
C30 0.1097(17) 0.190(3) 0.127(2) -0.059(2) -0.0352(17) 0.0578(19)
C31 0.1018(17) 0.265(4) 0.099(2) -0.010(3) -0.0064(17) 0.068(2)
C32 0.1007(18) 0.163(3) 0.150(3) 0.032(3) 0.015(2) 0.0327(19)
C33 0.0709(12) 0.1036(19) 0.142(2) 0.0105(19) 0.0073(15) 0.0124(13)
C34 0.0466(7) 0.0548(10) 0.0462(10) -0.0095(8) -0.0028(7) -0.0038(7)
C35 0.0473(8) 0.0717(12) 0.0697(12) -0.0160(10) -0.0102(8) -0.0026(8)
C36 0.0453(7) 0.0709(12) 0.0701(13) -0.0119(10) -0.0048(8) 0.0066(8)
C37 0.0460(7) 0.0675(11) 0.0684(12) -0.0260(10) -0.0070(8) -0.0024(8)
C38 0.0667(10) 0.0851(14) 0.0756(14) -0.0294(12) 0.0018(10) -0.0116(10)
C39 0.0919(14) 0.1039(16) 0.1000(17) -0.0590(14) 0.0130(13) -0.0065(13)
C40 0.0980(15) 0.0847(15) 0.140(2) -0.0501(16) -0.0114(16) 0.0061(13)
C41 0.0885(13) 0.0632(13) 0.1182(19) -0.0204(13) -0.0260(13) 0.0007(11)
C42 0.0574(9) 0.0629(12) 0.0825(14) -0.0133(11) -0.0177(9) -0.0028(9)
C43 0.1153(16) 0.1075(18) 0.0655(14) -0.0269(13) 0.0166(13) -0.0288(15)
C44 0.155(3) 0.267(4) 0.143(3) 0.004(3) 0.039(2) -0.093(3)
C45 0.220(3) 0.159(3) 0.096(2) -0.022(2) -0.043(2) -0.038(3)
C46 0.0860(12) 0.0670(13) 0.0746(14) -0.0073(11) -0.0227(11) -0.0015(11)
C47 0.1088(17) 0.134(2) 0.105(2) -0.0029(19) -0.0034(16) -0.0389(17)
C48 0.1226(17) 0.131(2) 0.111(2) -0.0104(18) -0.0514(15) -0.0137(17)
C49 0.0535(8) 0.0528(10) 0.0725(12) -0.0192(9) -0.0060(9) -0.0004(8)
C50 0.0612(9) 0.0621(12) 0.0959(16) -0.0091(12) -0.0026(11) 0.0011(9)
C51 0.0867(13) 0.0555(13) 0.151(2) -0.0097(15) -0.0163(15) -0.0075(11)
C52 0.1009(15) 0.0719(14) 0.166(2) -0.0456(16) -0.0413(16) 0.0015(13)
C53 0.1057(15) 0.0875(15) 0.1099(17) -0.0466(14) -0.0353(13) 0.0075(13)
C54 0.0729(10) 0.0683(12) 0.0774(14) -0.0261(11) -0.0143(10) 0.0026(10)
C55 0.0907(14) 0.0816(15) 0.0900(17) 0.0124(14) 0.0091(13) -0.0034(12)
C56 0.123(2) 0.203(3) 0.131(3) 0.027(3) 0.034(2) 0.046(2)
C57 0.1124(18) 0.144(3) 0.140(3) 0.023(2) -0.0061(19) 0.0398(18)
C58 0.1005(14) 0.1027(17) 0.0512(12) -0.0158(12) -0.0097(11) -0.0120(13)
C59 0.145(2) 0.133(2) 0.170(3) 0.053(2) -0.028(2) 0.002(2)
C60 0.162(3) 0.158(3) 0.124(3) -0.013(2) 0.050(2) 0.010(2)
C61 0.0544(9) 0.0731(13) 0.0925(16) 0.0023(12) -0.0067(10) -0.0147(9)
C62 0.1018(15) 0.1002(19) 0.123(2) 0.0302(17) -0.0321(15) -0.0165(14)
C63 0.163(3) 0.173(3) 0.139(3) 0.059(3) -0.063(2) -0.037(2)
C64 0.178(3) 0.258(5) 0.079(2) 0.006(3) -0.022(2) -0.064(3)
C65 0.152(3) 0.178(3) 0.113(2) -0.058(2) 0.003(2) -0.047(2)
C66 0.0909(14) 0.0933(17) 0.1017(19) -0.0197(15) -0.0079(14) -0.0123(13)

loop_
_atom_type_symbol
_atom_type_description
_atom_type_scat_dispersion_real
_atom_type_scat_dispersion_imag
_atom_type_scat_source
C C 0.0033 0.0016 'International Tables Vol C Tables 4.2.6.8 and 6.1.1.4'
H H 0.0000 0.0000 'International Tables Vol C Tables 4.2.6.8 and 6.1.1.4'
N N 0.0061 0.0033 'International Tables Vol C Tables 4.2.6.8 and 6.1.1.4'
S S 0.1246 0.1234 'International Tables Vol C Tables 4.2.6.8 and 6.1.1.4'
Cu Cu 0.3201 1.2651 'International Tables Vol C Tables 4.2.6.8 and 6.1.1.4'

loop_
_geom_angle_atom_site_label_1
_geom_angle_atom_site_label_2
_geom_angle_atom_site_label_3
_geom_angle
_geom_angle_site_symmetry_1
_geom_angle_site_symmetry_3
_geom_angle_publ_flag
C1 Cu1 S1 178.29(5) . . ?
C34 Cu2 S2 178.19(5) . . ?
C28 S1 Cu1 100.46(6) . . ?
C61 S2 Cu2 99.69(6) . . ?
C1 N1 C2 110.30(14) . . ?
C1 N1 C4 122.88(12) . . ?
C2 N1 C4 126.71(14) . . ?
C1 N2 C3 110.69(14) . . ?
C1 N2 C16 123.19(13) . . ?
C3 N2 C16 125.80(13) . . ?
C34 N3 C35 111.59(14) . . ?
C34 N3 C37 122.94(13) . . ?
C35 N3 C37 125.24(14) . . ?
C34 N4 C36 110.37(14) . . ?
C34 N4 C49 122.64(13) . . ?
C36 N4 C49 126.93(14) . . ?
N2 C1 N1 104.52(13) . . ?
N2 C1 Cu1 129.96(13) . . ?
N1 C1 Cu1 125.49(12) . . ?
C3 C2 N1 107.31(15) . . ?
C2 C3 N2 107.18(14) . . ?
C5 C4 C9 123.48(17) . . ?
C5 C4 N1 118.18(15) . . ?
C9 C4 N1 118.33(16) . . ?
C6 C5 C4 116.65(17) . . ?
C6 C5 C10 120.86(18) . . ?
C4 C5 C10 122.48(16) . . ?
C7 C6 C5 121.9(2) . . ?
C6 C7 C8 120.7(2) . . ?
C7 C8 C9 120.9(2) . . ?
C4 C9 C8 116.35(19) . . ?
C4 C9 C13 122.36(18) . . ?
C8 C9 C13 121.29(19) . . ?
C11 C10 C5 111.62(19) . . ?
C11 C10 C12 109.8(2) . . ?
C5 C10 C12 112.60(18) . . ?
C9 C13 C14 112.3(2) . . ?
C9 C13 C15 111.34(18) . . ?
C14 C13 C15 109.1(2) . . ?
C21 C16 C17 123.26(19) . . ?
C21 C16 N2 119.11(17) . . ?
C17 C16 N2 117.63(17) . . ?
C18 C17 C16 116.5(2) . . ?
C18 C17 C22 120.8(2) . . ?
C16 C17 C22 122.75(19) . . ?
C19 C18 C17 121.6(2) . . ?
C20 C19 C18 120.4(2) . . ?
C19 C20 C21 121.8(2) . . ?
C16 C21 C20 116.3(2) . . ?
C16 C21 C25 122.0(2) . . ?
C20 C21 C25 121.7(2) . . ?
C17 C22 C23 112.4(2) . . ?
C17 C22 C24 110.8(2) . . ?
C23 C22 C24 111.4(2) . . ?
C21 C25 C26 113.5(2) . . ?
C21 C25 C27 110.3(2) . . ?
C26 C25 C27 111.0(3) . . ?
C29 C28 C33 119.8(2) . . ?
C29 C28 S1 122.05(17) . . ?
C33 C28 S1 118.1(2) . . ?
C28 C29 C30 120.4(3) . . ?
C31 C30 C29 122.0(3) . . ?
C30 C31 C32 118.9(3) . . ?
C31 C32 C33 121.1(3) . . ?
C28 C33 C32 117.7(3) . . ?
N3 C34 N4 104.10(13) . . ?
N3 C34 Cu2 129.47(12) . . ?
N4 C34 Cu2 126.35(12) . . ?
C36 C35 N3 106.36(15) . . ?
C35 C36 N4 107.58(15) . . ?
C38 C37 C42 123.26(18) . . ?
C38 C37 N3 118.53(17) . . ?
C42 C37 N3 118.20(16) . . ?
C37 C38 C39 116.0(2) . . ?
C37 C38 C43 121.84(19) . . ?
C39 C38 C43 122.1(2) . . ?
C40 C39 C38 121.8(2) . . ?
C39 C40 C41 120.8(2) . . ?
C40 C41 C42 121.4(2) . . ?
C41 C42 C37 116.8(2) . . ?
C41 C42 C46 120.8(2) . . ?
C37 C42 C46 122.39(18) . . ?
C38 C43 C45 112.7(2) . . ?
C38 C43 C44 110.5(2) . . ?
C45 C43 C44 111.3(2) . . ?
C42 C46 C48 111.09(18) . . ?
C42 C46 C47 111.58(19) . . ?
C48 C46 C47 110.5(2) . . ?
C50 C49 C54 123.36(18) . . ?
C50 C49 N4 118.25(18) . . ?
C54 C49 N4 118.38(16) . . ?
C49 C50 C51 117.1(2) . . ?
C49 C50 C55 122.4(2) . . ?
C51 C50 C55 120.6(2) . . ?
C52 C51 C50 120.0(2) . . ?
C51 C52 C53 121.6(2) . . ?
C54 C53 C52 120.7(2) . . ?
C53 C54 C49 117.2(2) . . ?
C53 C54 C58 120.4(2) . . ?
C49 C54 C58 122.46(18) . . ?
C50 C55 C56 111.5(2) . . ?
C50 C55 C57 111.6(2) . . ?
C56 C55 C57 109.6(2) . . ?
C59 C58 C54 112.8(2) . . ?
C59 C58 C60 108.9(2) . . ?
C54 C58 C60 111.5(2) . . ?
C62 C61 C66 118.8(2) . . ?
C62 C61 S2 119.6(2) . . ?
C66 C61 S2 121.46(17) . . ?
C61 C62 C63 118.5(3) . . ?
C64 C63 C62 119.6(3) . . ?
C65 C64 C63 121.1(4) . . ?
C64 C65 C66 120.7(4) . . ?
C65 C66 C61 121.2(3) . . ?

loop_
_geom_bond_atom_site_label_1
_geom_bond_atom_site_label_2
_geom_bond_distance
_geom_bond_site_symmetry_2
_geom_bond_publ_flag
Cu1 C1 1.8954(15) . ?
Cu1 S1 2.1390(5) . ?
Cu2 C34 1.8843(15) . ?
Cu2 S2 2.1352(5) . ?
S1 C28 1.779(2) . ?
S2 C61 1.757(2) . ?
N1 C1 1.362(2) . ?
N1 C2 1.3825(19) . ?
N1 C4 1.437(2) . ?
N2 C1 1.353(2) . ?
N2 C3 1.383(2) . ?
N2 C16 1.448(2) . ?
N3 C34 1.348(2) . ?
N3 C35 1.384(2) . ?
N3 C37 1.450(2) . ?
N4 C34 1.365(2) . ?
N4 C36 1.382(2) . ?
N4 C49 1.436(2) . ?
C2 C3 1.327(3) . ?
C4 C5 1.394(3) . ?
C4 C9 1.396(2) . ?
C5 C6 1.376(3) . ?
C5 C10 1.515(3) . ?
C6 C7 1.358(3) . ?
C7 C8 1.372(3) . ?
C8 C9 1.396(3) . ?
C9 C13 1.512(3) . ?
C10 C11 1.507(3) . ?
C10 C12 1.522(3) . ?
C13 C14 1.522(3) . ?
C13 C15 1.527(3) . ?
C16 C21 1.381(3) . ?
C16 C17 1.398(3) . ?
C17 C18 1.383(3) . ?
C17 C22 1.489(3) . ?
C18 C19 1.367(4) . ?
C19 C20 1.341(3) . ?
C20 C21 1.403(3) . ?
C21 C25 1.504(3) . ?
C22 C23 1.518(3) . ?
C22 C24 1.519(3) . ?
C25 C26 1.517(4) . ?
C25 C27 1.546(4) . ?
C28 C29 1.366(3) . ?
C28 C33 1.380(3) . ?
C29 C30 1.370(4) . ?
C30 C31 1.339(4) . ?
C31 C32 1.363(5) . ?
C32 C33 1.424(4) . ?
C35 C36 1.332(3) . ?
C37 C38 1.396(3) . ?
C37 C42 1.397(3) . ?
C38 C39 1.409(3) . ?
C38 C43 1.508(3) . ?
C39 C40 1.349(3) . ?
C40 C41 1.367(4) . ?
C41 C42 1.394(3) . ?
C42 C46 1.502(3) . ?
C43 C45 1.522(4) . ?
C43 C44 1.544(4) . ?
C46 C48 1.523(3) . ?
C46 C47 1.526(3) . ?
C49 C50 1.396(3) . ?
C49 C54 1.400(3) . ?
C50 C51 1.396(3) . ?
C50 C55 1.509(3) . ?
C51 C52 1.365(4) . ?
C52 C53 1.390(3) . ?
C53 C54 1.366(3) . ?
C54 C58 1.513(3) . ?
C55 C56 1.531(3) . ?
C55 C57 1.538(3) . ?
C58 C59 1.511(4) . ?
C58 C60 1.523(4) . ?
C61 C62 1.380(3) . ?
C61 C66 1.399(3) . ?
C62 C63 1.428(5) . ?
C63 C64 1.373(5) . ?
C64 C65 1.331(5) . ?
C65 C66 1.360(4) . ?
